data_2217652
loop_
_publ_author_name
'Li, Ying'
'Ma, Yong-Qiang'
'Cui, Zi-Ning'
'Yang, Xin-Ling'
'Ling, Yun'

_publ_section_title
;
 5-(4-Fluorophenyl)-2-furylmethyl
 <i>N</i>-(2,6-difluorobenzoyl)carbamate
;
_journal_coeditor_code SG2221
_journal_issue 2
_journal_name_full 'Acta Crystallographica Section E'
_journal_page_first o474
_journal_page_last o474
_journal_paper_doi 10.1107/S1600536808001359
_journal_volume 64
_journal_year 2008
_chemical_formula_iupac 'C19 H12 F3 N O4'
_chemical_formula_moiety 'C19 H12 F3 N O4'
_chemical_formula_sum 'C19 H12 F3 N O4'
_chemical_formula_weight 375.30
_chemical_name_systematic
;
5-(4-Fluorophenyl)-2-furylmethyl N-(2,6-difluorobenzoyl)carbamate
;
_space_group_IT_number 14
_symmetry_cell_setting monoclinic
_symmetry_space_group_name_Hall '-P 2ybc'
_symmetry_space_group_name_H-M 'P 1 21/c 1'
_atom_sites_solution_hydrogens geom
_atom_sites_solution_primary direct
_atom_sites_solution_secondary difmap
_audit_creation_method SHELXL-97
_cell_angle_alpha 90.00
_cell_angle_beta 94.662(2)
_cell_angle_gamma 90.00
_cell_formula_units_Z 4
_cell_length_a 7.5594(11)
_cell_length_b 12.9878(19)
_cell_length_c 17.332(2)
_cell_measurement_reflns_used 3023
_cell_measurement_temperature 294(2)
_cell_measurement_theta_max 23.53
_cell_measurement_theta_min 2.83
_cell_volume 1696.0(4)
_computing_cell_refinement 'SAINT (Bruker, 1999)'
_computing_data_collection 'SMART (Bruker, 1999)'
_computing_data_reduction 'SAINT (Bruker, 1999)'
_computing_molecular_graphics 'SHELXTL (Sheldrick, 2008)'
_computing_publication_material 'SHELXTL (Sheldrick, 2008)'
_computing_structure_refinement 'SHELXL97 (Sheldrick, 2008)'
_computing_structure_solution 'SHELXS97 (Sheldrick, 2008)'
_diffrn_ambient_temperature 294(2)
_diffrn_measured_fraction_theta_full 0.996
_diffrn_measured_fraction_theta_max 0.996
_diffrn_measurement_device_type 'Bruker SMART CCD area-detector'
_diffrn_measurement_method 'phi and omega scans'
_diffrn_radiation_monochromator graphite
_diffrn_radiation_source 'fine-focus sealed tube'
_diffrn_radiation_type MoK\a
_diffrn_radiation_wavelength 0.71073
_diffrn_reflns_av_R_equivalents 0.0263
_diffrn_reflns_av_sigmaI/netI 0.0295
_diffrn_reflns_limit_h_max 6
_diffrn_reflns_limit_h_min -9
_diffrn_reflns_limit_k_max 16
_diffrn_reflns_limit_k_min -15
_diffrn_reflns_limit_l_max 21
_diffrn_reflns_limit_l_min -21
_diffrn_reflns_number 9559
_diffrn_reflns_theta_full 26.39
_diffrn_reflns_theta_max 26.39
_diffrn_reflns_theta_min 1.96
_exptl_absorpt_coefficient_mu 0.125
_exptl_absorpt_correction_T_max 0.9827
_exptl_absorpt_correction_T_min 0.9682
_exptl_absorpt_correction_type multi-scan
_exptl_absorpt_process_details '(SADABS; Sheldrick, 1996)'
_exptl_crystal_colour colourless
_exptl_crystal_density_diffrn 1.470
_exptl_crystal_density_method 'not measured'
_exptl_crystal_description block
_exptl_crystal_F_000 768
_exptl_crystal_size_max 0.26
_exptl_crystal_size_mid 0.20
_exptl_crystal_size_min 0.14
_refine_diff_density_max 0.162
_refine_diff_density_min -0.166
_refine_ls_extinction_method none
_refine_ls_goodness_of_fit_ref 1.001
_refine_ls_hydrogen_treatment constr
_refine_ls_matrix_type full
_refine_ls_number_parameters 288
_refine_ls_number_reflns 3453
_refine_ls_number_restraints 99
_refine_ls_restrained_S_all 1.026
_refine_ls_R_factor_all 0.0673
_refine_ls_R_factor_gt 0.0383
_refine_ls_shift/su_max 0.005
_refine_ls_shift/su_mean 0.000
_refine_ls_structure_factor_coef Fsqd
_refine_ls_weighting_details 'calc w=1/[\s^2^(Fo^2^)+(0.0473P)^2^+0.2734P] where P=(Fo^2^+2Fc^2^)/3'
_refine_ls_weighting_scheme calc
_refine_ls_wR_factor_gt 0.0882
_refine_ls_wR_factor_ref 0.1030
_reflns_number_gt 2305
_reflns_number_total 3453
_reflns_threshold_expression >2sigma(I)
_cod_data_source_file sg2221.cif
_cod_data_source_block I
_cod_depositor_comments
;
The following automatic conversions were performed:
'_symmetry_cell_setting' value 'Monoclinic' changed to 'monoclinic'
according to '/home/saulius/struct/CIF-dictionaries/cif_core.dic'
dictionary named 'cif_core.dic' version 2.4.1 from 2010-06-29.

Automatic conversion script
Id: cif_fix_enum 1527 2010-12-29 10:47:43Z saulius 

The following automatic conversions were performed:

'_symmetry_cell_setting' value 'Monoclinic' changed to 'monoclinic'
according to /home/saulius/struct/CIF-dictionaries/cif_core.dic
dictionary named 'cif_core.dic' version 2.4.1 from 2010-06-29.

Automatic conversion script
Id: cif_fix_values 1715 2011-07-08 13:25:40Z adriana 
;
_cod_original_sg_symbol_H-M P2(1)/c
_cod_database_code 2217652
_cod_database_fobs_code 2217652

loop_
_symmetry_equiv_pos_as_xyz
'x, y, z'
'-x, y+1/2, -z+1/2'
'-x, -y, -z'
'x, -y-1/2, z-1/2'

loop_
_atom_site_type_symbol
_atom_site_label
_atom_site_fract_x
_atom_site_fract_y
_atom_site_fract_z
_atom_site_U_iso_or_equiv
_atom_site_adp_type
_atom_site_calc_flag
_atom_site_refinement_flags
_atom_site_occupancy
_atom_site_disorder_assembly
_atom_site_disorder_group
F F1 0.413(2) -0.3113(6) 0.0264(9) 0.080(2) Uani d PDU 0.42(3) A 1
C C1 0.2408(19) -0.0169(4) -0.0205(6) 0.036(2) Uani d PGDU 0.42(3) A 1
C C2 0.309(2) -0.0746(6) -0.0790(6) 0.056(2) Uani d PGDU 0.42(3) A 1
H H2A 0.3101 -0.0472 -0.1285 0.068 Uiso calc PR 0.42(3) A 1
C C3 0.374(2) -0.1731(6) -0.0634(7) 0.069(3) Uani d PGDU 0.42(3) A 1
H H3A 0.4192 -0.2116 -0.1025 0.082 Uiso calc PR 0.42(3) A 1
C C4 0.3715(17) -0.2139(5) 0.0107(8) 0.054(2) Uani d PGDU 0.42(3) A 1
C C5 0.3038(15) -0.1563(6) 0.0691(6) 0.048(2) Uani d PGDU 0.42(3) A 1
H H5A 0.3023 -0.1836 0.1186 0.058 Uiso calc PR 0.42(3) A 1
C C6 0.2385(16) -0.0578(6) 0.0535(5) 0.043(2) Uani d PGDU 0.42(3) A 1
H H6A 0.1932 -0.0192 0.0926 0.051 Uiso calc PR 0.42(3) A 1
F F1' 0.4021(18) -0.3089(5) 0.0520(10) 0.109(3) Uani d PDU 0.58(3) A 2
C C1' 0.2758(17) -0.0108(4) -0.0136(5) 0.046(2) Uani d PGDU 0.58(3) A 2
C C2' 0.3377(16) -0.0798(4) -0.0665(5) 0.0563(19) Uani d PGDU 0.58(3) A 2
H H2'A 0.3535 -0.0585 -0.1167 0.068 Uiso calc PR 0.58(3) A 2
C C3' 0.3759(14) -0.1808(4) -0.0444(7) 0.065(2) Uani d PGDU 0.58(3) A 2
H H3'A 0.4173 -0.2270 -0.0797 0.078 Uiso calc PR 0.58(3) A 2
C C4' 0.3523(15) -0.2127(3) 0.0307(7) 0.071(2) Uani d PGDU 0.58(3) A 2
C C5' 0.2903(15) -0.1437(7) 0.0835(6) 0.077(2) Uani d PGDU 0.58(3) A 2
H H5'A 0.2745 -0.1650 0.1337 0.092 Uiso calc PR 0.58(3) A 2
C C6' 0.2521(14) -0.0427(7) 0.0614(5) 0.061(2) Uani d PGDU 0.58(3) A 2
H H6'A 0.2107 0.0035 0.0968 0.073 Uiso calc PR 0.58(3) A 2
F F2 0.79946(16) 0.38529(10) 0.18219(8) 0.0850(4) Uani d . 1 A .
F F3 0.46235(17) 0.66668(10) 0.24915(8) 0.0815(4) Uani d . 1 A .
O O1 0.14882(15) 0.15186(9) 0.01943(6) 0.0446(3) Uani d . 1 A .
O O2 0.18983(15) 0.37207(9) 0.08958(6) 0.0447(3) Uani d . 1 A .
O O3 0.27950(16) 0.45938(9) -0.01226(6) 0.0511(3) Uani d . 1 A .
O O4 0.35555(19) 0.43640(13) 0.22503(7) 0.0758(5) Uani d . 1 A .
N N1 0.4384(2) 0.46921(12) 0.10395(8) 0.0447(4) Uani d . 1 A .
H H1A 0.514(2) 0.5000(13) 0.0829(10) 0.042(5) Uiso d . 1 . .
C C7 0.2094(2) 0.09129(15) -0.03758(10) 0.0475(4) Uani d D 1 . .
C C8 0.2100(3) 0.14741(17) -0.10359(11) 0.0615(5) Uani d . 1 A .
H H8 0.2445 0.1244 -0.1509 0.074 Uiso calc R 1 . .
C C9 0.1489(3) 0.24670(16) -0.08727(10) 0.0597(5) Uani d . 1 . .
H H9 0.1361 0.3017 -0.1216 0.072 Uiso calc R 1 A .
C C10 0.1125(2) 0.24690(14) -0.01267(9) 0.0448(4) Uani d . 1 A .
C C11 0.0465(2) 0.32610(14) 0.03827(10) 0.0480(4) Uani d . 1 . .
H H11A -0.0405 0.2956 0.0695 0.058 Uiso calc R 1 A .
H H11B -0.0121 0.3798 0.0068 0.058 Uiso calc R 1 . .
C C12 0.2968(2) 0.43425(12) 0.05510(9) 0.0406(4) Uani d . 1 . .
C C13 0.4595(2) 0.47122(13) 0.18313(9) 0.0440(4) Uani d . 1 . .
C C14 0.6266(2) 0.52450(13) 0.21432(8) 0.0424(4) Uani d . 1 A .
C C15 0.7915(3) 0.48058(15) 0.21366(10) 0.0542(5) Uani d . 1 . .
C C16 0.9447(3) 0.5274(2) 0.24403(12) 0.0678(6) Uani d . 1 A .
H H16 1.0543 0.4951 0.2427 0.081 Uiso calc R 1 . .
C C17 0.9310(3) 0.6231(2) 0.27633(11) 0.0710(6) Uani d . 1 . .
H H17 1.0332 0.6562 0.2971 0.085 Uiso calc R 1 A .
C C18 0.7704(3) 0.67107(17) 0.27869(11) 0.0642(6) Uani d . 1 A .
H H18 0.7620 0.7361 0.3006 0.077 Uiso calc R 1 . .
C C19 0.6231(3) 0.62066(15) 0.24798(10) 0.0518(5) Uani d . 1 . .

loop_
_atom_site_aniso_label
_atom_site_aniso_U_11
_atom_site_aniso_U_22
_atom_site_aniso_U_33
_atom_site_aniso_U_12
_atom_site_aniso_U_13
_atom_site_aniso_U_23
F1 0.092(4) 0.048(3) 0.099(5) 0.015(2) 0.008(3) -0.003(3)
C1 0.012(4) 0.049(4) 0.047(3) -0.015(2) -0.004(3) -0.016(3)
C2 0.040(5) 0.064(5) 0.063(4) -0.007(3) -0.009(4) -0.015(3)
C3 0.062(5) 0.084(6) 0.061(4) -0.012(4) 0.010(4) -0.016(3)
C4 0.045(4) 0.048(5) 0.071(5) -0.005(3) 0.010(3) 0.001(3)
C5 0.048(4) 0.036(4) 0.061(4) 0.004(3) 0.006(3) 0.007(3)
C6 0.040(4) 0.032(3) 0.057(4) -0.006(3) 0.011(3) -0.019(3)
F1' 0.118(3) 0.068(3) 0.142(6) 0.020(2) 0.013(5) -0.022(3)
C1' 0.024(4) 0.057(3) 0.057(3) -0.017(2) -0.002(2) -0.022(2)
C2' 0.037(3) 0.069(4) 0.062(3) 0.001(2) -0.002(3) -0.026(2)
C3' 0.052(3) 0.054(4) 0.089(5) 0.003(3) 0.004(3) -0.035(3)
C4' 0.051(3) 0.053(4) 0.109(5) 0.004(3) 0.009(4) -0.031(4)
C5' 0.076(4) 0.072(4) 0.084(4) -0.001(3) 0.016(3) -0.028(3)
C6' 0.062(4) 0.051(3) 0.069(4) -0.007(3) -0.001(3) -0.016(3)
F2 0.0776(9) 0.0746(9) 0.1041(10) 0.0198(7) 0.0145(7) -0.0250(7)
F3 0.0814(9) 0.0739(8) 0.0900(9) 0.0234(7) 0.0129(7) -0.0138(7)
O1 0.0467(7) 0.0500(7) 0.0377(6) -0.0049(5) 0.0076(5) -0.0051(5)
O2 0.0493(7) 0.0469(7) 0.0385(6) -0.0105(5) 0.0074(5) 0.0014(5)
O3 0.0586(8) 0.0567(8) 0.0374(6) -0.0106(6) 0.0007(5) 0.0091(6)
O4 0.0671(9) 0.1219(13) 0.0399(7) -0.0305(9) 0.0139(7) 0.0033(7)
N1 0.0487(9) 0.0521(9) 0.0340(7) -0.0146(7) 0.0074(6) 0.0037(6)
C7 0.0425(10) 0.0562(12) 0.0446(10) -0.0107(8) 0.0087(8) -0.0159(8)
C8 0.0718(13) 0.0758(15) 0.0388(10) -0.0165(11) 0.0153(9) -0.0127(10)
C9 0.0743(13) 0.0650(13) 0.0402(10) -0.0149(10) 0.0071(9) 0.0002(9)
C10 0.0445(10) 0.0492(11) 0.0407(9) -0.0095(8) 0.0030(7) -0.0008(8)
C11 0.0415(10) 0.0544(11) 0.0484(10) -0.0075(8) 0.0048(8) -0.0012(8)
C12 0.0451(10) 0.0395(9) 0.0380(9) -0.0020(7) 0.0073(7) 0.0009(7)
C13 0.0470(10) 0.0512(10) 0.0348(8) 0.0002(8) 0.0098(7) 0.0020(8)
C14 0.0466(10) 0.0522(11) 0.0289(8) 0.0009(8) 0.0065(7) 0.0004(7)
C15 0.0585(12) 0.0591(12) 0.0456(10) 0.0072(9) 0.0077(9) -0.0039(9)
C16 0.0449(12) 0.0960(18) 0.0613(12) 0.0041(11) -0.0034(9) 0.0085(12)
C17 0.0709(15) 0.0912(18) 0.0484(11) -0.0217(13) -0.0109(10) 0.0005(11)
C18 0.0870(16) 0.0616(13) 0.0431(10) -0.0113(12) -0.0012(10) -0.0085(9)
C19 0.0588(12) 0.0580(12) 0.0389(9) 0.0066(9) 0.0058(8) -0.0021(8)

loop_
_atom_type_symbol
_atom_type_description
_atom_type_scat_dispersion_real
_atom_type_scat_dispersion_imag
_atom_type_scat_source
C C 0.0033 0.0016 'International Tables Vol C Tables 4.2.6.8 and 6.1.1.4'
H H 0.0000 0.0000 'International Tables Vol C Tables 4.2.6.8 and 6.1.1.4'
N N 0.0061 0.0033 'International Tables Vol C Tables 4.2.6.8 and 6.1.1.4'
O O 0.0106 0.0060 'International Tables Vol C Tables 4.2.6.8 and 6.1.1.4'
F F 0.0171 0.0103 'International Tables Vol C Tables 4.2.6.8 and 6.1.1.4'

loop_
_geom_angle_atom_site_label_1
_geom_angle_atom_site_label_2
_geom_angle_atom_site_label_3
_geom_angle
C2 C1 C6 120.0
C2 C1 C7 115.9(5)
C6 C1 C7 122.9(5)
C1 C2 C3 120.0
C1 C2 H2A 120.0
C3 C2 H2A 120.0
C4 C3 C2 120.0
C4 C3 H3A 120.0
C2 C3 H3A 120.0
F1 C4 C3 122.2(6)
F1 C4 C5 117.4(6)
C3 C4 C5 120.0
C6 C5 C4 120.0
C6 C5 H5A 120.0
C4 C5 H5A 120.0
C5 C6 C1 120.0
C5 C6 H6A 120.0
C1 C6 H6A 120.0
C2' C1' C6' 120.0
C2' C1' C7 121.5(4)
C6' C1' C7 117.9(5)
C3' C2' C1' 120.0
C3' C2' H2'A 120.0
C1' C2' H2'A 120.0
C2' C3' C4' 120.0
C2' C3' H3'A 120.0
C4' C3' H3'A 120.0
F1' C4' C5' 121.2(5)
F1' C4' C3' 118.6(5)
C5' C4' C3' 120.0
C6' C5' C4' 120.0
C6' C5' H5'A 120.0
C4' C5' H5'A 120.0
C5' C6' C1' 120.0
C5' C6' H6'A 120.0
C1' C6' H6'A 120.0
C7 O1 C10 106.94(13)
C12 O2 C11 115.00(12)
C13 N1 C12 129.79(15)
C13 N1 H1A 114.4(12)
C12 N1 H1A 115.2(12)
C8 C7 O1 108.89(17)
C8 C7 C1 132.8(4)
O1 C7 C1 117.9(4)
C8 C7 C1' 134.4(3)
O1 C7 C1' 116.2(3)
C1 C7 C1' 11.5(9)
C7 C8 C9 107.42(16)
C7 C8 H8 126.3
C9 C8 H8 126.3
C10 C9 C8 106.95(18)
C10 C9 H9 126.5
C8 C9 H9 126.5
C9 C10 O1 109.79(16)
C9 C10 C11 133.30(18)
O1 C10 C11 116.91(14)
C10 C11 O2 112.23(14)
C10 C11 H11A 109.2
O2 C11 H11A 109.2
C10 C11 H11B 109.2
O2 C11 H11B 109.2
H11A C11 H11B 107.9
O3 C12 O2 125.48(15)
O3 C12 N1 121.25(15)
O2 C12 N1 113.27(14)
O4 C13 N1 124.77(17)
O4 C13 C14 121.89(15)
N1 C13 C14 113.32(14)
C15 C14 C19 115.38(17)
C15 C14 C13 122.94(16)
C19 C14 C13 121.66(15)
F2 C15 C14 116.95(17)
F2 C15 C16 119.58(18)
C14 C15 C16 123.46(19)
C17 C16 C15 117.9(2)
C17 C16 H16 121.1
C15 C16 H16 121.1
C18 C17 C16 121.5(2)
C18 C17 H17 119.3
C16 C17 H17 119.3
C19 C18 C17 117.9(2)
C19 C18 H18 121.0
C17 C18 H18 121.0
F3 C19 C18 119.16(18)
F3 C19 C14 116.96(17)
C18 C19 C14 123.87(18)

loop_
_geom_bond_atom_site_label_1
_geom_bond_atom_site_label_2
_geom_bond_distance
F1 C4 1.327(6)
C1 C2 1.3900
C1 C6 1.3900
C1 C7 1.452(4)
C2 C3 1.3900
C2 H2A 0.9300
C3 C4 1.3900
C3 H3A 0.9300
C4 C5 1.3900
C5 C6 1.3900
C5 H5A 0.9300
C6 H6A 0.9300
F1' C4' 1.347(6)
C1' C2' 1.3900
C1' C6' 1.3900
C1' C7 1.466(4)
C2' C3' 1.3900
C2' H2'A 0.9300
C3' C4' 1.3900
C3' H3'A 0.9300
C4' C5' 1.3900
C5' C6' 1.3900
C5' H5'A 0.9300
C6' H6'A 0.9300
F2 C15 1.356(2)
F3 C19 1.356(2)
O1 C7 1.3705(19)
O1 C10 1.372(2)
O2 C12 1.3196(18)
O2 C11 1.4710(19)
O3 C12 1.2091(18)
O4 C13 1.2008(19)
N1 C13 1.369(2)
N1 C12 1.386(2)
N1 H1A 0.810(17)
C7 C8 1.357(3)
C8 C9 1.406(3)
C8 H8 0.9300
C9 C10 1.343(2)
C9 H9 0.9300
C10 C11 1.469(2)
C11 H11A 0.9700
C11 H11B 0.9700
C13 C14 1.502(2)
C14 C15 1.372(2)
C14 C19 1.380(2)
C15 C16 1.375(3)
C16 C17 1.371(3)
C16 H16 0.9300
C17 C18 1.369(3)
C17 H17 0.9300
C18 C19 1.362(3)
C18 H18 0.9300

loop_
_geom_hbond_atom_site_label_D
_geom_hbond_atom_site_label_H
_geom_hbond_atom_site_label_A
_geom_hbond_site_symmetry_A
_geom_hbond_distance_DH
_geom_hbond_distance_HA
_geom_hbond_distance_DA
_geom_hbond_angle_DHA
N1 H1A O3 3_665 0.810(17) 2.126(18) 2.9129(19) 164.0(17)

loop_
_geom_torsion_atom_site_label_1
_geom_torsion_atom_site_label_2
_geom_torsion_atom_site_label_3
_geom_torsion_atom_site_label_4
_geom_torsion
C6 C1 C2 C3 0.0
C7 C1 C2 C3 167.9(11)
C1 C2 C3 C4 0.0
C2 C3 C4 F1 172.2(14)
C2 C3 C4 C5 0.0
F1 C4 C5 C6 -172.6(13)
C3 C4 C5 C6 0.0
C4 C5 C6 C1 0.0
C2 C1 C6 C5 0.0
C7 C1 C6 C5 -167.1(12)
C6' C1' C2' C3' 0.0
C7 C1' C2' C3' -170.9(11)
C1' C2' C3' C4' 0.0
C2' C3' C4' F1' -175.4(12)
C2' C3' C4' C5' 0.0
F1' C4' C5' C6' 175.3(12)
C3' C4' C5' C6' 0.0
C4' C5' C6' C1' 0.0
C2' C1' C6' C5' 0.0
C7 C1' C6' C5' 171.2(10)
C10 O1 C7 C8 -0.21(18)
C10 O1 C7 C1 -174.0(7)
C10 O1 C7 C1' 173.2(6)
C2 C1 C7 C8 10.4(11)
C6 C1 C7 C8 177.9(5)
C2 C1 C7 O1 -177.7(5)
C6 C1 C7 O1 -10.1(11)
C2 C1 C7 C1' -93(3)
C6 C1 C7 C1' 75(3)
C2' C1' C7 C8 -9.8(11)
C6' C1' C7 C8 179.1(4)
C2' C1' C7 O1 178.8(5)
C6' C1' C7 O1 7.8(8)
C2' C1' C7 C1 78(3)
C6' C1' C7 C1 -93(3)
O1 C7 C8 C9 0.4(2)
C1 C7 C8 C9 172.9(8)
C1' C7 C8 C9 -171.4(8)
C7 C8 C9 C10 -0.4(2)
C8 C9 C10 O1 0.3(2)
C8 C9 C10 C11 179.54(18)
C7 O1 C10 C9 -0.07(18)
C7 O1 C10 C11 -179.44(14)
C9 C10 C11 O2 -100.7(2)
O1 C10 C11 O2 78.50(18)
C12 O2 C11 C10 72.38(18)
C11 O2 C12 O3 4.2(2)
C11 O2 C12 N1 -174.94(13)
C13 N1 C12 O3 162.21(17)
C13 N1 C12 O2 -18.6(3)
C12 N1 C13 O4 3.9(3)
C12 N1 C13 C14 -174.66(16)
O4 C13 C14 C15 106.4(2)
N1 C13 C14 C15 -75.0(2)
O4 C13 C14 C19 -71.6(2)
N1 C13 C14 C19 107.02(18)
C19 C14 C15 F2 178.90(15)
C13 C14 C15 F2 0.8(2)
C19 C14 C15 C16 0.0(3)
C13 C14 C15 C16 -178.07(17)
F2 C15 C16 C17 -179.09(18)
C14 C15 C16 C17 -0.2(3)
C15 C16 C17 C18 0.2(3)
C16 C17 C18 C19 0.1(3)
C17 C18 C19 F3 -179.62(17)
C17 C18 C19 C14 -0.4(3)
C15 C14 C19 F3 179.55(15)
C13 C14 C19 F3 -2.3(2)
C15 C14 C19 C18 0.3(3)
C13 C14 C19 C18 178.41(16)
